data_1555443
loop_
_publ_author_name
'Douchez, Antoine'
'Lubell, William D.'

_publ_section_title
;
 Chemoselective Alkylation for Diversity-Oriented Synthesis of
 1,3,4-Benzotriazepin-2-ones and Pyrrolo[1,2][1,3,4]benzotriazepin-6-ones,
 Potential Turn Surrogates.
;
_journal_issue 24
_journal_name_full 'Organic letters'
_journal_page_first 6046
_journal_page_last 6049
_journal_paper_doi 10.1021/acs.orglett.5b03046
_journal_volume 17
_journal_year 2015
_chemical_formula_moiety 'C28 H32 Br N3 O3'
_chemical_formula_sum 'C28 H32 Br N3 O3'
_chemical_formula_weight 538.47
_space_group_crystal_system monoclinic
_space_group_IT_number 14
_space_group_name_Hall '-P 2ybc'
_space_group_name_H-M_alt 'P 1 21/c 1'
_atom_sites_solution_hydrogens geom
_atom_sites_solution_primary direct
_audit_creation_date 2015-07-21
_audit_creation_method
;
Olex2 1.2
(compiled 2015.01.26 svn.r3150 for OlexSys, GUI svn.r4998)
;
_cell_angle_alpha 90
_cell_angle_beta 95.076(2)
_cell_angle_gamma 90
_cell_formula_units_Z 4
_cell_length_a 16.0245(9)
_cell_length_b 8.5681(5)
_cell_length_c 19.2330(11)
_cell_measurement_reflns_used 9778
_cell_measurement_temperature 105
_cell_measurement_theta_max 60.832
_cell_measurement_theta_min 2.409
_cell_volume 2630.3(3)
_computing_cell_refinement 'SAINT v8.34A (Bruker, 2013)'
_computing_data_collection
;
APEX 2 (2013) Bruker AXS Inc., Madison, WI 53719-1173.
;
_computing_data_reduction 'SAINT v8.34A (Bruker, 2013)'
_computing_molecular_graphics 'Olex2 (Dolomanov et al., 2009)'
_computing_publication_material 'Olex2 (Dolomanov et al., 2009)'
_computing_structure_refinement 'XL (Sheldrick, 2008)'
_computing_structure_solution 'XT (Sheldrick, 2015)'
_diffrn_ambient_temperature 105
_diffrn_detector 'CMOS Area detector'
_diffrn_detector_area_resol_mean 10.24
_diffrn_detector_type 'Bruker Photon 100 CMOS Detector'
_diffrn_measured_fraction_theta_full 0.991
_diffrn_measured_fraction_theta_max 0.986
_diffrn_measurement_device 'k-geometry diffractometer'
_diffrn_measurement_device_type 'Bruker Venture Metaljet'
_diffrn_measurement_method '\w and \f scans'
_diffrn_radiation_collimation 'Focusing mirrors'
_diffrn_radiation_monochromator 'Helios MX Mirror Optics'
_diffrn_radiation_probe x-ray
_diffrn_radiation_type GaK\a
_diffrn_radiation_wavelength 1.34139
_diffrn_reflns_av_R_equivalents 0.0360
_diffrn_reflns_av_unetI/netI 0.0183
_diffrn_reflns_Laue_measured_fraction_full 0.991
_diffrn_reflns_Laue_measured_fraction_max 0.986
_diffrn_reflns_limit_h_max 20
_diffrn_reflns_limit_h_min -20
_diffrn_reflns_limit_k_max 10
_diffrn_reflns_limit_k_min -11
_diffrn_reflns_limit_l_max 24
_diffrn_reflns_limit_l_min -25
_diffrn_reflns_number 79281
_diffrn_reflns_point_group_measured_fraction_full 0.991
_diffrn_reflns_point_group_measured_fraction_max 0.986
_diffrn_reflns_theta_full 53.594
_diffrn_reflns_theta_max 60.801
_diffrn_reflns_theta_min 2.408
_diffrn_source 'Metal Jet'
_diffrn_source_target Ga
_diffrn_source_type 'Gallium Liquid Metal Jet Source'
_exptl_absorpt_coefficient_mu 1.634
_exptl_absorpt_correction_T_max 0.7519
_exptl_absorpt_correction_T_min 0.6303
_exptl_absorpt_correction_type multi-scan
_exptl_absorpt_process_details
;
SADABS-2014/5 (Bruker,2014/5) was used for absorption correction.
wR2(int) was 0.1345 before and 0.0568 after correction.
The Ratio of minimum to maximum transmission is 0.8383.
The \l/2 correction factor is 0.00150.
;
_exptl_crystal_colour colourless
_exptl_crystal_colour_primary colourless
_exptl_crystal_density_diffrn 1.360
_exptl_crystal_description NEEDLE
_exptl_crystal_F_000 1120
_exptl_crystal_size_max 0.4
_exptl_crystal_size_mid 0.03
_exptl_crystal_size_min 0.03
_refine_diff_density_max 1.255
_refine_diff_density_min -0.351
_refine_diff_density_rms 0.062
_refine_ls_extinction_method none
_refine_ls_goodness_of_fit_ref 1.049
_refine_ls_hydrogen_treatment constr
_refine_ls_matrix_type full
_refine_ls_number_parameters 319
_refine_ls_number_reflns 5993
_refine_ls_number_restraints 0
_refine_ls_restrained_S_all 1.049
_refine_ls_R_factor_all 0.0292
_refine_ls_R_factor_gt 0.0272
_refine_ls_shift/su_max 0.004
_refine_ls_shift/su_mean 0.000
_refine_ls_structure_factor_coef Fsqd
_refine_ls_weighting_details 'w=1/[\s^2^(Fo^2^)+(0.0408P)^2^+1.4379P] where P=(Fo^2^+2Fc^2^)/3'
_refine_ls_weighting_scheme calc
_refine_ls_wR_factor_gt 0.0730
_refine_ls_wR_factor_ref 0.0746
_reflns_Friedel_coverage 0.000
_reflns_number_gt 5597
_reflns_number_total 5993
_reflns_threshold_expression 'I > 2\s(I)'
_cod_data_source_file ol5b03046_si_001.cif
_cod_data_source_block lube98
_cod_depositor_comments
;
The following automatic conversions were performed:

data item '_diffrn_radiation_probe' value 'X-ray' was changed to
'x-ray' in accordance with the
/home/saulius/struct/COD-crude-data/automatic-downloads/DataCite-retrospective/ACS/depositions/lib/dictionaries/cif_core.dic
dictionary named 'cif_core.dic' version 2.4.2 last updated on
2011-04-26.

Automatic conversion script
Id: cif_fix_values 6909 2019-04-08 15:41:33Z antanas 
;
_cod_database_code 1555443
_shelx_space_group_comment
;
The symmetry employed for this shelxl refinement is uniquely defined
by the following loop, which should always be used as a source of
symmetry information in preference to the above space-group names.
They are only intended as comments.
;
_shelx_estimated_absorpt_t_max 0.953
_shelx_estimated_absorpt_t_min 0.561
_olex2_refinement_description
;
1. Fixed Uiso
 At 1.2 times of:
  All C(H) groups, All C(H,H) groups
 At 1.5 times of:
  All C(H,H,H) groups
2.a Ternary CH refined with riding coordinates:
 C27(H27)
2.b Secondary CH2 refined with riding coordinates:
 C11(H11A,H11B), C17(H17A,H17B), C26(H26A,H26B), C28(H28A,H28B)
2.c Aromatic/amide H refined with riding coordinates:
 C7(H7), C8(H8), C9(H9), C10(H10), C19(H19), C20(H20), C22(H22), C23(H23),
 C25(H25), C29(H29)
2.d X=CH2 refined with riding coordinates:
 C24(H24A,H24B), C30(H30A,H30B)
2.e Idealised Me refined as rotating group:
 C14(H14A,H14B,H14C), C15(H15A,H15B,H15C), C16(H16A,H16B,H16C)
;
_shelx_shelxl_version_number 2014/7
_olex2_submission_special_instructions 'No special instructions were received'

loop_
_space_group_symop_operation_xyz
'x, y, z'
'-x, y+1/2, -z+1/2'
'-x, -y, -z'
'x, -y-1/2, z-1/2'

loop_
_atom_site_label
_atom_site_type_symbol
_atom_site_fract_x
_atom_site_fract_y
_atom_site_fract_z
_atom_site_U_iso_or_equiv
_atom_site_adp_type
_atom_site_occupancy
_atom_site_site_symmetry_order
_atom_site_calc_flag
_atom_site_refinement_flags_posn
Br1 Br 1.07869(2) 0.28536(2) 0.97385(2) 0.02384(6) Uani 1 1 d .
O2 O 0.57687(6) 0.17691(12) 0.76009(5) 0.02079(19) Uani 1 1 d .
O12 O 0.53531(6) 0.14763(13) 0.60226(5) 0.0265(2) Uani 1 1 d .
O13 O 0.40613(6) 0.24292(11) 0.61754(5) 0.01862(19) Uani 1 1 d .
N1 N 0.60706(6) 0.37903(13) 0.68986(6) 0.0156(2) Uani 1 1 d .
N3 N 0.71496(6) 0.24503(13) 0.75444(5) 0.0153(2) Uani 1 1 d .
N4 N 0.76688(6) 0.22691(13) 0.69801(5) 0.0153(2) Uani 1 1 d .
C1 C 0.65691(7) 0.51627(15) 0.68674(6) 0.0145(2) Uani 1 1 d .
C2 C 0.62900(8) 0.25970(15) 0.73593(6) 0.0154(2) Uani 1 1 d .
C5 C 0.77825(7) 0.34928(15) 0.66162(6) 0.0146(2) Uani 1 1 d .
C6 C 0.74113(7) 0.50383(15) 0.67294(6) 0.0147(2) Uani 1 1 d .
C7 C 0.78776(8) 0.64087(16) 0.66797(7) 0.0191(2) Uani 1 1 d .
H7 H 0.8450 0.6340 0.6591 0.023 Uiso 1 1 calc R
C8 C 0.75204(9) 0.78607(16) 0.67574(8) 0.0223(3) Uani 1 1 d .
H8 H 0.7847 0.8779 0.6725 0.027 Uiso 1 1 calc R
C9 C 0.66795(9) 0.79687(16) 0.68834(7) 0.0214(3) Uani 1 1 d .
H9 H 0.6429 0.8964 0.6928 0.026 Uiso 1 1 calc R
C10 C 0.62069(8) 0.66270(16) 0.69441(7) 0.0183(2) Uani 1 1 d .
H10 H 0.5636 0.6705 0.7038 0.022 Uiso 1 1 calc R
C11 C 0.51827(7) 0.38775(15) 0.66578(7) 0.0184(2) Uani 1 1 d .
H11A H 0.5081 0.4807 0.6357 0.022 Uiso 1 1 calc R
H11B H 0.4850 0.3994 0.7065 0.022 Uiso 1 1 calc R
C12 C 0.48994(8) 0.24221(16) 0.62506(7) 0.0177(2) Uani 1 1 d .
C13 C 0.35944(8) 0.11732(16) 0.57808(7) 0.0211(3) Uani 1 1 d .
C14 C 0.37576(11) 0.12598(19) 0.50149(7) 0.0310(3) Uani 1 1 d .
H14A H 0.3624 0.2310 0.4836 0.046 Uiso 1 1 calc GR
H14B H 0.3405 0.0494 0.4748 0.046 Uiso 1 1 calc GR
H14C H 0.4349 0.1031 0.4966 0.046 Uiso 1 1 calc GR
C15 C 0.26897(9) 0.1592(2) 0.58874(9) 0.0322(3) Uani 1 1 d .
H15A H 0.2313 0.0818 0.5652 0.048 Uiso 1 1 calc GR
H15B H 0.2560 0.2628 0.5691 0.048 Uiso 1 1 calc GR
H15C H 0.2615 0.1599 0.6388 0.048 Uiso 1 1 calc GR
C16 C 0.38189(10) -0.03985(17) 0.61132(8) 0.0269(3) Uani 1 1 d .
H16A H 0.4395 -0.0673 0.6028 0.040 Uiso 1 1 calc GR
H16B H 0.3434 -0.1198 0.5909 0.040 Uiso 1 1 calc GR
H16C H 0.3773 -0.0338 0.6617 0.040 Uiso 1 1 calc GR
C17 C 0.73903(8) 0.13013(15) 0.80873(6) 0.0175(2) Uani 1 1 d .
H17A H 0.7417 0.0253 0.7874 0.021 Uiso 1 1 calc R
H17B H 0.6961 0.1273 0.8427 0.021 Uiso 1 1 calc R
C18 C 0.82346(8) 0.16985(16) 0.84643(6) 0.0160(2) Uani 1 1 d .
C19 C 0.87242(8) 0.05177(16) 0.87817(7) 0.0191(2) Uani 1 1 d .
H19 H 0.8537 -0.0533 0.8740 0.023 Uiso 1 1 calc R
C20 C 0.94862(8) 0.08475(16) 0.91607(7) 0.0203(3) Uani 1 1 d .
H20 H 0.9818 0.0033 0.9376 0.024 Uiso 1 1 calc R
C21 C 0.97490(8) 0.23858(17) 0.92167(7) 0.0189(2) Uani 1 1 d .
C22 C 0.92798(8) 0.35885(16) 0.88996(7) 0.0197(3) Uani 1 1 d .
H22 H 0.9470 0.4637 0.8940 0.024 Uiso 1 1 calc R
C23 C 0.85226(8) 0.32298(16) 0.85201(7) 0.0184(2) Uani 1 1 d .
H23 H 0.8198 0.4043 0.8296 0.022 Uiso 1 1 calc R
C24 C 0.98535(13) 0.1509(3) 0.72593(11) 0.0525(5) Uani 1 1 d .
H24A H 0.9628 0.0487 0.7281 0.063 Uiso 1 1 calc R
H24B H 1.0254 0.1865 0.7618 0.063 Uiso 1 1 calc R
C25 C 0.96184(10) 0.2404(2) 0.67492(9) 0.0330(3) Uani 1 1 d .
H25 H 0.9863 0.3415 0.6752 0.040 Uiso 1 1 calc R
C26 C 0.89962(9) 0.20214(17) 0.61464(8) 0.0234(3) Uani 1 1 d .
H26A H 0.8727 0.1011 0.6239 0.028 Uiso 1 1 calc R
H26B H 0.9297 0.1894 0.5722 0.028 Uiso 1 1 calc R
C27 C 0.83130(8) 0.32633(16) 0.60054(7) 0.0177(2) Uani 1 1 d .
H27 H 0.8593 0.4278 0.5916 0.021 Uiso 1 1 calc R
C28 C 0.77345(9) 0.28395(16) 0.53461(7) 0.0223(3) Uani 1 1 d .
H28A H 0.8087 0.2533 0.4971 0.027 Uiso 1 1 calc R
H28B H 0.7391 0.1924 0.5452 0.027 Uiso 1 1 calc R
C29 C 0.71620(10) 0.41333(18) 0.50826(7) 0.0267(3) Uani 1 1 d .
H29 H 0.7414 0.5100 0.4979 0.032 Uiso 1 1 calc R
C30 C 0.63382(10) 0.4046(2) 0.49820(8) 0.0327(3) Uani 1 1 d .
H30A H 0.6060 0.3101 0.5079 0.039 Uiso 1 1 calc R
H30B H 0.6023 0.4927 0.4813 0.039 Uiso 1 1 calc R

loop_
_atom_site_aniso_label
_atom_site_aniso_U_11
_atom_site_aniso_U_22
_atom_site_aniso_U_33
_atom_site_aniso_U_23
_atom_site_aniso_U_13
_atom_site_aniso_U_12
Br1 0.01435(8) 0.03449(10) 0.02243(9) -0.00184(5) 0.00027(5) -0.00301(5)
O2 0.0138(4) 0.0231(5) 0.0261(5) 0.0027(4) 0.0056(4) -0.0041(4)
O12 0.0192(5) 0.0284(5) 0.0321(5) -0.0107(4) 0.0038(4) 0.0006(4)
O13 0.0129(4) 0.0201(4) 0.0224(5) -0.0020(4) -0.0008(3) -0.0030(3)
N1 0.0098(4) 0.0179(5) 0.0191(5) -0.0005(4) 0.0010(4) -0.0017(4)
N3 0.0114(5) 0.0218(5) 0.0133(5) 0.0020(4) 0.0042(4) -0.0005(4)
N4 0.0104(5) 0.0220(5) 0.0140(5) -0.0010(4) 0.0041(4) 0.0000(4)
C1 0.0128(5) 0.0180(6) 0.0128(5) -0.0022(4) 0.0019(4) -0.0021(4)
C2 0.0125(5) 0.0188(6) 0.0152(5) -0.0037(5) 0.0031(4) -0.0011(4)
C5 0.0100(5) 0.0196(6) 0.0143(5) -0.0023(5) 0.0024(4) -0.0017(4)
C6 0.0132(5) 0.0187(6) 0.0124(5) -0.0015(4) 0.0027(4) -0.0009(4)
C7 0.0155(6) 0.0224(6) 0.0201(6) -0.0025(5) 0.0053(5) -0.0037(5)
C8 0.0226(7) 0.0192(6) 0.0255(7) -0.0031(5) 0.0051(5) -0.0068(5)
C9 0.0228(7) 0.0176(6) 0.0240(6) -0.0043(5) 0.0036(5) 0.0002(5)
C10 0.0144(5) 0.0206(6) 0.0201(6) -0.0031(5) 0.0031(4) -0.0002(5)
C11 0.0107(5) 0.0194(6) 0.0248(6) -0.0034(5) -0.0004(4) -0.0005(4)
C12 0.0138(6) 0.0214(6) 0.0178(6) -0.0005(5) 0.0008(4) -0.0020(5)
C13 0.0196(6) 0.0204(6) 0.0223(6) 0.0006(5) -0.0038(5) -0.0068(5)
C14 0.0408(8) 0.0312(8) 0.0196(7) -0.0004(6) -0.0044(6) -0.0108(7)
C15 0.0180(7) 0.0316(8) 0.0457(9) 0.0033(7) -0.0045(6) -0.0070(6)
C16 0.0322(7) 0.0208(7) 0.0270(7) 0.0023(5) -0.0019(6) -0.0045(6)
C17 0.0155(5) 0.0209(6) 0.0161(5) 0.0029(5) 0.0021(4) -0.0022(5)
C18 0.0150(5) 0.0220(6) 0.0115(5) 0.0003(5) 0.0044(4) -0.0004(5)
C19 0.0191(6) 0.0201(6) 0.0184(6) 0.0011(5) 0.0030(5) -0.0013(5)
C20 0.0184(6) 0.0239(6) 0.0188(6) 0.0023(5) 0.0017(5) 0.0025(5)
C21 0.0128(6) 0.0294(7) 0.0145(6) -0.0018(5) 0.0017(4) -0.0020(5)
C22 0.0197(6) 0.0207(6) 0.0188(6) -0.0016(5) 0.0034(5) -0.0029(5)
C23 0.0180(6) 0.0205(6) 0.0169(6) 0.0010(5) 0.0026(5) 0.0008(5)
C24 0.0432(10) 0.0740(15) 0.0407(10) 0.0058(10) 0.0062(8) 0.0191(10)
C25 0.0190(7) 0.0431(9) 0.0373(9) -0.0012(7) 0.0050(6) 0.0071(6)
C26 0.0200(6) 0.0266(7) 0.0253(7) -0.0001(5) 0.0111(5) 0.0052(5)
C27 0.0164(6) 0.0207(6) 0.0172(6) -0.0006(5) 0.0077(5) -0.0003(5)
C28 0.0271(7) 0.0256(7) 0.0149(6) -0.0028(5) 0.0057(5) -0.0015(5)
C29 0.0349(8) 0.0274(7) 0.0176(6) 0.0021(5) 0.0011(5) -0.0026(6)
C30 0.0345(8) 0.0350(8) 0.0277(7) -0.0033(6) -0.0022(6) 0.0019(7)

loop_
_atom_type_symbol
_atom_type_description
_atom_type_scat_dispersion_real
_atom_type_scat_dispersion_imag
_atom_type_scat_source
C C 0.0150 0.0070 'International Tables Vol C Tables 4.2.6.8 and 6.1.1.4'
H H 0.0000 0.0000 'International Tables Vol C Tables 4.2.6.8 and 6.1.1.4'
Br Br -0.9500 1.0410 'International Tables Vol C Tables 4.2.6.8 and 6.1.1.4'
N N 0.0250 0.0140 'International Tables Vol C Tables 4.2.6.8 and 6.1.1.4'
O O 0.0410 0.0250 'International Tables Vol C Tables 4.2.6.8 and 6.1.1.4'

loop_
_geom_angle_atom_site_label_1
_geom_angle_atom_site_label_2
_geom_angle_atom_site_label_3
_geom_angle
C12 O13 C13 120.58(10)
C1 N1 C11 118.60(10)
C2 N1 C1 121.80(10)
C2 N1 C11 115.37(10)
N4 N3 C17 109.50(10)
C2 N3 N4 116.22(10)
C2 N3 C17 115.75(10)
C5 N4 N3 116.40(10)
C6 C1 N1 119.83(11)
C10 C1 N1 119.81(10)
C10 C1 C6 120.30(11)
O2 C2 N1 122.17(12)
O2 C2 N3 122.94(12)
N1 C2 N3 114.85(11)
N4 C5 C6 125.07(11)
N4 C5 C27 115.56(11)
C6 C5 C27 119.31(11)
C1 C6 C5 120.23(11)
C7 C6 C1 118.54(11)
C7 C6 C5 121.21(10)
C6 C7 H7 119.4
C8 C7 C6 121.25(12)
C8 C7 H7 119.4
C7 C8 H8 120.2
C7 C8 C9 119.63(12)
C9 C8 H8 120.2
C8 C9 H9 119.9
C10 C9 C8 120.22(12)
C10 C9 H9 119.9
C1 C10 H10 120.0
C9 C10 C1 120.05(11)
C9 C10 H10 120.0
N1 C11 H11A 109.4
N1 C11 H11B 109.4
N1 C11 C12 111.10(10)
H11A C11 H11B 108.0
C12 C11 H11A 109.4
C12 C11 H11B 109.4
O12 C12 O13 126.85(12)
O12 C12 C11 125.47(12)
O13 C12 C11 107.64(11)
O13 C13 C14 109.79(11)
O13 C13 C15 101.74(11)
O13 C13 C16 109.76(10)
C14 C13 C15 111.46(12)
C16 C13 C14 113.33(12)
C16 C13 C15 110.13(12)
C13 C14 H14A 109.5
C13 C14 H14B 109.5
C13 C14 H14C 109.5
H14A C14 H14B 109.5
H14A C14 H14C 109.5
H14B C14 H14C 109.5
C13 C15 H15A 109.5
C13 C15 H15B 109.5
C13 C15 H15C 109.5
H15A C15 H15B 109.5
H15A C15 H15C 109.5
H15B C15 H15C 109.5
C13 C16 H16A 109.5
C13 C16 H16B 109.5
C13 C16 H16C 109.5
H16A C16 H16B 109.5
H16A C16 H16C 109.5
H16B C16 H16C 109.5
N3 C17 H17A 109.4
N3 C17 H17B 109.4
N3 C17 C18 111.00(10)
H17A C17 H17B 108.0
C18 C17 H17A 109.4
C18 C17 H17B 109.4
C19 C18 C17 119.50(12)
C19 C18 C23 118.85(12)
C23 C18 C17 121.62(12)
C18 C19 H19 119.4
C18 C19 C20 121.12(12)
C20 C19 H19 119.4
C19 C20 H20 120.7
C21 C20 C19 118.66(12)
C21 C20 H20 120.7
C20 C21 Br1 119.07(10)
C22 C21 Br1 119.30(10)
C22 C21 C20 121.63(12)
C21 C22 H22 120.7
C21 C22 C23 118.69(13)
C23 C22 H22 120.7
C18 C23 C22 121.03(12)
C18 C23 H23 119.5
C22 C23 H23 119.5
H24A C24 H24B 120.0
C25 C24 H24A 120.0
C25 C24 H24B 120.0
C24 C25 H25 116.7
C24 C25 C26 126.5(2)
C26 C25 H25 116.7
C25 C26 H26A 108.8
C25 C26 H26B 108.8
C25 C26 C27 113.64(12)
H26A C26 H26B 107.7
C27 C26 H26A 108.8
C27 C26 H26B 108.8
C5 C27 C26 113.06(11)
C5 C27 H27 108.0
C5 C27 C28 109.15(10)
C26 C27 H27 108.0
C26 C27 C28 110.42(11)
C28 C27 H27 108.0
C27 C28 H28A 108.7
C27 C28 H28B 108.7
H28A C28 H28B 107.6
C29 C28 C27 114.09(11)
C29 C28 H28A 108.7
C29 C28 H28B 108.7
C28 C29 H29 117.2
C30 C29 C28 125.60(15)
C30 C29 H29 117.2
C29 C30 H30A 120.0
C29 C30 H30B 120.0
H30A C30 H30B 120.0

loop_
_geom_bond_atom_site_label_1
_geom_bond_atom_site_label_2
_geom_bond_distance
Br1 C21 1.9074(13)
O2 C2 1.2188(16)
O12 C12 1.1976(17)
O13 C12 1.3380(15)
O13 C13 1.4810(15)
N1 C1 1.4259(16)
N1 C2 1.3780(17)
N1 C11 1.4586(15)
N3 N4 1.4333(14)
N3 C2 1.3977(16)
N3 C17 1.4618(16)
N4 C5 1.2826(17)
C1 C6 1.4023(16)
C1 C10 1.3957(18)
C5 C6 1.4757(17)
C5 C27 1.5224(16)
C6 C7 1.3995(17)
C7 H7 0.9500
C7 C8 1.383(2)
C8 H8 0.9500
C8 C9 1.393(2)
C9 H9 0.9500
C9 C10 1.3872(19)
C10 H10 0.9500
C11 H11A 0.9900
C11 H11B 0.9900
C11 C12 1.5204(18)
C13 C14 1.521(2)
C13 C15 1.525(2)
C13 C16 1.5203(19)
C14 H14A 0.9800
C14 H14B 0.9800
C14 H14C 0.9800
C15 H15A 0.9800
C15 H15B 0.9800
C15 H15C 0.9800
C16 H16A 0.9800
C16 H16B 0.9800
C16 H16C 0.9800
C17 H17A 0.9900
C17 H17B 0.9900
C17 C18 1.5161(17)
C18 C19 1.3882(18)
C18 C23 1.3918(19)
C19 H19 0.9500
C19 C20 1.3946(18)
C20 H20 0.9500
C20 C21 1.385(2)
C21 C22 1.385(2)
C22 H22 0.9500
C22 C23 1.3939(18)
C23 H23 0.9500
C24 H24A 0.9500
C24 H24B 0.9500
C24 C25 1.276(3)
C25 H25 0.9500
C25 C26 1.497(2)
C26 H26A 0.9900
C26 H26B 0.9900
C26 C27 1.5336(19)
C27 H27 1.0000
C27 C28 1.5463(19)
C28 H28A 0.9900
C28 H28B 0.9900
C28 C29 1.498(2)
C29 H29 0.9500
C29 C30 1.319(2)
C30 H30A 0.9500
C30 H30B 0.9500

loop_
_geom_torsion_atom_site_label_1
_geom_torsion_atom_site_label_2
_geom_torsion_atom_site_label_3
_geom_torsion_atom_site_label_4
_geom_torsion
Br1 C21 C22 C23 -179.99(9)
N1 C1 C6 C5 0.02(17)
N1 C1 C6 C7 177.97(11)
N1 C1 C10 C9 -177.14(12)
N1 C11 C12 O12 -14.96(19)
N1 C11 C12 O13 167.19(10)
N3 N4 C5 C6 -1.04(17)
N3 N4 C5 C27 -178.13(10)
N3 C17 C18 C19 -154.22(11)
N3 C17 C18 C23 27.85(16)
N4 N3 C2 O2 126.59(13)
N4 N3 C2 N1 -55.59(15)
N4 N3 C17 C18 71.01(13)
N4 C5 C6 C1 -43.15(18)
N4 C5 C6 C7 138.95(13)
N4 C5 C27 C26 -32.62(16)
N4 C5 C27 C28 90.69(13)
C1 N1 C2 O2 149.66(12)
C1 N1 C2 N3 -28.18(16)
C1 N1 C11 C12 139.77(11)
C1 C6 C7 C8 -0.61(19)
C2 N1 C1 C6 57.89(16)
C2 N1 C1 C10 -124.90(13)
C2 N1 C11 C12 -62.90(14)
C2 N3 N4 C5 73.76(14)
C2 N3 C17 C18 -155.27(11)
C5 C6 C7 C8 177.32(12)
C5 C27 C28 C29 67.11(15)
C6 C1 C10 C9 0.05(18)
C6 C5 C27 C26 150.11(11)
C6 C5 C27 C28 -86.58(13)
C6 C7 C8 C9 -0.4(2)
C7 C8 C9 C10 1.2(2)
C8 C9 C10 C1 -1.1(2)
C10 C1 C6 C5 -177.17(11)
C10 C1 C6 C7 0.79(18)
C11 N1 C1 C6 -146.29(11)
C11 N1 C1 C10 30.91(16)
C11 N1 C2 O2 -6.88(17)
C11 N1 C2 N3 175.28(10)
C12 O13 C13 C14 -66.39(15)
C12 O13 C13 C15 175.45(12)
C12 O13 C13 C16 58.82(15)
C13 O13 C12 O12 0.5(2)
C13 O13 C12 C11 178.30(10)
C17 N3 N4 C5 -152.76(11)
C17 N3 C2 O2 -4.00(18)
C17 N3 C2 N1 173.82(11)
C17 C18 C19 C20 -176.98(11)
C17 C18 C23 C22 176.56(11)
C18 C19 C20 C21 0.07(19)
C19 C18 C23 C22 -1.39(18)
C19 C20 C21 Br1 179.62(9)
C19 C20 C21 C22 -0.82(19)
C20 C21 C22 C23 0.45(19)
C21 C22 C23 C18 0.67(19)
C23 C18 C19 C20 1.01(18)
C24 C25 C26 C27 129.89(18)
C25 C26 C27 C5 -61.38(16)
C25 C26 C27 C28 176.02(12)
C26 C27 C28 C29 -168.02(11)
C27 C5 C6 C1 133.83(12)
C27 C5 C6 C7 -44.07(16)
C27 C28 C29 C30 -124.05(16)
